data_2105308
loop_
_publ_author_name
'St\"oger, Berthold'
'Kautny, Paul'
'Lumpi, Daniel'
'Zobetz, Erich'
'Fr\"ohlich, Johannes'

_publ_section_title
;
 Solvatomorphism of
 9,9'-[1,3,4-thiadiazole-2,5-diylbis(2,3-thiophendiyl-4,1-phenylene)]bis[9<i>H</i>-carbazole]:
 isostructurality, modularity and order--disorder theory
;
_journal_issue 6
_journal_name_full 'Acta Crystallographica Section B'
_journal_page_first 667
_journal_page_last 676
_journal_paper_doi 10.1107/S0108768112039651
_journal_volume 68
_journal_year 2012
_chemical_formula_sum 'C46.5 H28 Cl D N4 S3'
_chemical_formula_weight 776.4
_chemical_name_systematic ' ?'
_space_group_IT_number 14
_symmetry_cell_setting monoclinic
_symmetry_space_group_name_Hall '-P 2ybc'
_symmetry_space_group_name_H-M 'P 1 21/c 1'
_cell_angle_alpha 90
_cell_angle_beta 91.7802(12)
_cell_angle_gamma 90
_cell_formula_units_Z 8
_cell_length_a 15.3042(3)
_cell_length_b 10.0019(2)
_cell_length_c 47.6862(10)
_cell_measurement_reflns_used 35033
_cell_measurement_temperature 100
_cell_measurement_theta_max 27.4
_cell_measurement_theta_min 2.4
_cell_volume 7295.9(3)
_diffrn_ambient_temperature 100
_diffrn_measured_fraction_theta_full 0.99
_diffrn_measured_fraction_theta_max 0.99
_diffrn_measurement_device 'four-cycle diffractometer'
_diffrn_measurement_device_type 'Bruker KAPPA APEX II CCD'
_diffrn_measurement_method '\w and \p scans'
_diffrn_radiation_monochromator graphite
_diffrn_radiation_source 'X-ray tube'
_diffrn_radiation_type 'Mo K\a'
_diffrn_radiation_wavelength 0.71073
_diffrn_reflns_av_R_equivalents 0.0486
_diffrn_reflns_av_sigmaI/netI 0.0281
_diffrn_reflns_limit_h_max 19
_diffrn_reflns_limit_h_min -19
_diffrn_reflns_limit_k_max 12
_diffrn_reflns_limit_k_min -13
_diffrn_reflns_limit_l_max 62
_diffrn_reflns_limit_l_min -62
_diffrn_reflns_number 139311
_diffrn_reflns_theta_full 27.55
_diffrn_reflns_theta_max 27.55
_diffrn_reflns_theta_min 0.85
_exptl_absorpt_coefficient_mu 0.319
_exptl_absorpt_correction_T_max 0.98
_exptl_absorpt_correction_T_min 0.94
_exptl_absorpt_correction_type multi-scan
_exptl_absorpt_process_details SADABS
_exptl_crystal_colour 'clear yellow'
_exptl_crystal_density_diffrn 1.4132
_exptl_crystal_description rod
_exptl_crystal_F_000 3208
_exptl_crystal_size_max 0.80
_exptl_crystal_size_mid 0.14
_exptl_crystal_size_min 0.05
_refine_diff_density_max 0.64
_refine_diff_density_min -0.29
_refine_ls_extinction_method none
_refine_ls_goodness_of_fit_ref 1.96
_refine_ls_hydrogen_treatment constr
_refine_ls_number_constraints 232
_refine_ls_number_parameters 982
_refine_ls_number_reflns 16792
_refine_ls_number_restraints 0
_refine_ls_R_factor_all 0.0535
_refine_ls_R_factor_gt 0.0371
_refine_ls_shift/su_max 0.0012
_refine_ls_shift/su_mean 0.0001
_refine_ls_structure_factor_coef F
_refine_ls_weighting_details w=1/(\s^2^(F)+0.0001F^2^)
_refine_ls_weighting_scheme sigma
_refine_ls_wR_factor_gt 0.0411
_refine_ls_wR_factor_ref 0.0431
_reflns_number_gt 13174
_reflns_number_total 16792
_reflns_threshold_expression I>3\s(I)
_cod_data_source_file ry5046.cif
_cod_data_source_block hemi_dcm
_cod_original_sg_symbol_Hall '-P 2ycb'
_cod_original_formula_sum 'C46.5 H28 Cl1 D1 N4 S3'
_cod_database_code 2105308
_cod_database_fobs_code 2105308

loop_
_symmetry_equiv_pos_site_id
_symmetry_equiv_pos_as_xyz
1 x,y,z
2 -x,y+1/2,-z+1/2
3 -x,-y,-z
4 x,-y+1/2,z+1/2

loop_
_atom_site_type_symbol
_atom_site_label
_atom_site_fract_x
_atom_site_fract_y
_atom_site_fract_z
_atom_site_U_iso_or_equiv
_atom_site_adp_type
_atom_site_calc_flag
_atom_site_occupancy
_atom_site_symmetry_multiplicity
S S1 0.60539(3) 0.17229(5) 0.019865(9) 0.01943(13) Uani d 1 4
S S2 0.67467(3) 0.01330(5) 0.103550(9) 0.02233(14) Uani d 1 4
S S3 0.32319(3) 0.16757(5) 0.001302(10) 0.02352(14) Uani d 1 4
N N1 0.53125(9) 0.07473(16) 0.06250(3) 0.0248(5) Uani d 1 4
N N2 0.46465(9) 0.10908(16) 0.04393(3) 0.0250(5) Uani d 1 4
N N3 0.90724(9) 0.18888(14) -0.04453(3) 0.0164(4) Uani d 1 4
N N4 0.77017(9) 0.44559(14) -0.07091(3) 0.0167(4) Uani d 1 4
C C1 0.60871(10) 0.10117(17) 0.05306(3) 0.0165(5) Uani d 1 4
C C2 0.49271(10) 0.16064(16) 0.02071(4) 0.0164(5) Uani d 1 4
C C3 0.68767(10) 0.07341(16) 0.06978(3) 0.0167(5) Uani d 1 4
C C4 0.77509(10) 0.07998(16) 0.06347(3) 0.0164(5) Uani d 1 4
C C5 0.83000(11) 0.03691(18) 0.08629(4) 0.0220(5) Uani d 1 4
C C6 0.78509(12) -0.00157(19) 0.10892(4) 0.0251(6) Uani d 1 4
C C7 0.43323(10) 0.20319(17) -0.00187(4) 0.0184(5) Uani d 1 4
C C8 0.44814(11) 0.27481(17) -0.02592(4) 0.0207(5) Uani d 1 4
C C9 0.36905(11) 0.30170(19) -0.04148(4) 0.0266(6) Uani d 1 4
C C10 0.29767(12) 0.24874(19) -0.02932(4) 0.0295(6) Uani d 1 4
C C11 0.81091(10) 0.11513(17) 0.03594(3) 0.0151(5) Uani d 1 4
C C12 0.85881(10) 0.01791(17) 0.02193(4) 0.0165(5) Uani d 1 4
C C13 0.89050(10) 0.04360(17) -0.00444(4) 0.0168(5) Uani d 1 4
C C14 0.87562(10) 0.16645(17) -0.01709(3) 0.0147(5) Uani d 1 4
C C15 0.83172(10) 0.26618(17) -0.00299(3) 0.0163(5) Uani d 1 4
C C16 0.80033(10) 0.24015(17) 0.02350(3) 0.0154(5) Uani d 1 4
C C17 0.53459(11) 0.31941(17) -0.03579(4) 0.0186(5) Uani d 1 4
C C18 0.55676(11) 0.45463(18) -0.03632(4) 0.0206(5) Uani d 1 4
C C19 0.63425(11) 0.49725(18) -0.04754(4) 0.0194(5) Uani d 1 4
C C20 0.69188(10) 0.40364(17) -0.05831(3) 0.0167(5) Uani d 1 4
C C21 0.67204(11) 0.26820(17) -0.05703(4) 0.0185(5) Uani d 1 4
C C22 0.59354(10) 0.22684(18) -0.04627(4) 0.0187(5) Uani d 1 4
C C23 0.97889(10) 0.27024(17) -0.05020(3) 0.0163(5) Uani d 1 4
C C24 1.01762(11) 0.36888(17) -0.03357(4) 0.0190(5) Uani d 1 4
C C25 1.08962(11) 0.43395(18) -0.04395(4) 0.0230(6) Uani d 1 4
C C26 1.12206(12) 0.40222(19) -0.07018(4) 0.0269(6) Uani d 1 4
C C27 1.08281(11) 0.30398(19) -0.08667(4) 0.0247(6) Uani d 1 4
C C28 1.01058(11) 0.23658(18) -0.07662(4) 0.0189(5) Uani d 1 4
C C29 0.95589(11) 0.12926(18) -0.08756(3) 0.0189(5) Uani d 1 4
C C30 0.95418(12) 0.05536(19) -0.11249(4) 0.0252(6) Uani d 1 4
C C31 0.89255(12) -0.0436(2) -0.11618(4) 0.0286(6) Uani d 1 4
C C32 0.83155(12) -0.07065(18) -0.09577(4) 0.0260(6) Uani d 1 4
C C33 0.83157(11) 0.00098(17) -0.07074(4) 0.0212(5) Uani d 1 4
C C34 0.89434(11) 0.10017(17) -0.06703(3) 0.0175(5) Uani d 1 4
C C35 0.79938(10) 0.40099(17) -0.09687(3) 0.0168(5) Uani d 1 4
C C36 0.76398(12) 0.30493(17) -0.11503(4) 0.0205(5) Uani d 1 4
C C37 0.80593(12) 0.28284(18) -0.13987(4) 0.0245(6) Uani d 1 4
C C38 0.88008(12) 0.35578(18) -0.14693(4) 0.0249(6) Uani d 1 4
C C39 0.91440(11) 0.45152(18) -0.12909(4) 0.0216(5) Uani d 1 4
C C40 0.87422(10) 0.47500(17) -0.10364(3) 0.0168(5) Uani d 1 4
C C41 0.89200(10) 0.56648(16) -0.08073(3) 0.0163(5) Uani d 1 4
C C42 0.95819(11) 0.65978(17) -0.07521(4) 0.0193(5) Uani d 1 4
C C43 0.95900(11) 0.72807(17) -0.05001(4) 0.0206(5) Uani d 1 4
C C44 0.89463(11) 0.70448(17) -0.03052(4) 0.0196(5) Uani d 1 4
C C45 0.82791(11) 0.61326(16) -0.03559(4) 0.0177(5) Uani d 1 4
C C46 0.82703(10) 0.54589(16) -0.06097(4) 0.0163(5) Uani d 1 4
S S4 0.26247(2) 0.91441(4) 0.202801(8) 0.01379(12) Uani d 1 4
S S5 0.03051(3) 0.72475(4) 0.237021(9) 0.01943(13) Uani d 1 4
S S6 0.20549(3) 1.30665(4) 0.166804(9) 0.01932(13) Uani d 1 4
N N5 0.09701(8) 0.95024(14) 0.20357(3) 0.0172(4) Uani d 1 4
N N6 0.12927(9) 1.05717(14) 0.18926(3) 0.0172(4) Uani d 1 4
N N7 0.55122(8) 0.53915(14) 0.21954(3) 0.0166(4) Uani d 1 4
N N8 0.59207(9) 0.74262(14) 0.14833(3) 0.0185(4) Uani d 1 4
C C47 0.15849(10) 0.86582(16) 0.21181(3) 0.0134(5) Uani d 1 4
C C48 0.21440(10) 1.05264(16) 0.18673(3) 0.0137(5) Uani d 1 4
C C49 0.13782(10) 0.74593(16) 0.22716(3) 0.0145(5) Uani d 1 4
C C50 0.19061(10) 0.64353(16) 0.23698(3) 0.0142(5) Uani d 1 4
C C51 0.14264(11) 0.54932(18) 0.25293(4) 0.0195(5) Uani d 1 4
C C52 0.05668(11) 0.58097(18) 0.25459(4) 0.0221(5) Uani d 1 4
C C53 0.25962(10) 1.15570(16) 0.17151(3) 0.0144(5) Uani d 1 4
C C54 0.33606(10) 1.15194(16) 0.15696(3) 0.0157(5) Uani d 1 4
C C55 0.34947(11) 1.27334(17) 0.14209(4) 0.0204(5) Uani d 1 4
C C56 0.28520(11) 1.36487(18) 0.14560(4) 0.0216(5) Uani d 1 4
C C57 0.28513(10) 0.62488(16) 0.23188(3) 0.0141(5) Uani d 1 4
C C58 0.34446(11) 0.61555(17) 0.25457(4) 0.0177(5) Uani d 1 4
C C59 0.43141(11) 0.58637(16) 0.25045(4) 0.0179(5) Uani d 1 4
C C60 0.46125(10) 0.56810(16) 0.22360(3) 0.0155(5) Uani d 1 4
C C61 0.40314(10) 0.57872(16) 0.20061(4) 0.0151(5) Uani d 1 4
C C62 0.31553(10) 0.60551(16) 0.20490(3) 0.0145(5) Uani d 1 4
C C63 0.39794(10) 1.03854(16) 0.15535(3) 0.0154(5) Uani d 1 4
C C64 0.41848(10) 0.98700(17) 0.12919(4) 0.0184(5) Uani d 1 4
C C65 0.48119(10) 0.88796(17) 0.12679(4) 0.0194(5) Uani d 1 4
C C66 0.52389(10) 0.83874(17) 0.15076(4) 0.0171(5) Uani d 1 4
C C67 0.50318(10) 0.88690(17) 0.17705(4) 0.0168(5) Uani d 1 4
C C68 0.44109(10) 0.98711(16) 0.17913(4) 0.0153(5) Uani d 1 4
C C69 0.58496(10) 0.43766(16) 0.20272(3) 0.0148(5) Uani d 1 4
C C70 0.54151(11) 0.34202(16) 0.18635(4) 0.0173(5) Uani d 1 4
C C71 0.59203(11) 0.25290(17) 0.17154(4) 0.0187(5) Uani d 1 4
C C72 0.68362(11) 0.25750(17) 0.17318(4) 0.0189(5) Uani d 1 4
C C73 0.72618(11) 0.35100(17) 0.18999(4) 0.0179(5) Uani d 1 4
C C74 0.67692(10) 0.44190(16) 0.20498(3) 0.0151(5) Uani d 1 4
C C75 0.70021(10) 0.54924(16) 0.22403(3) 0.0150(5) Uani d 1 4
C C76 0.77997(11) 0.60039(17) 0.23415(3) 0.0173(5) Uani d 1 4
C C77 0.77976(11) 0.70697(17) 0.25243(4) 0.0205(5) Uani d 1 4
C C78 0.70111(11) 0.76467(18) 0.26037(4) 0.0200(5) Uani d 1 4
C C79 0.62108(11) 0.71658(17) 0.25067(4) 0.0195(5) Uani d 1 4
C C80 0.62157(10) 0.60718(16) 0.23265(3) 0.0159(5) Uani d 1 4
C C81 0.67868(11) 0.76064(18) 0.15808(4) 0.0188(5) Uani d 1 4
C C82 0.71520(11) 0.86400(19) 0.17405(4) 0.0216(5) Uani d 1 4
C C83 0.80427(12) 0.8586(2) 0.17981(4) 0.0272(6) Uani d 1 4
C C84 0.85569(12) 0.7528(2) 0.17058(4) 0.0301(6) Uani d 1 4
C C85 0.81894(12) 0.6512(2) 0.15482(4) 0.0275(6) Uani d 1 4
C C86 0.72977(11) 0.65494(18) 0.14791(4) 0.0207(5) Uani d 1 4
C C87 0.67242(12) 0.57052(18) 0.13092(4) 0.0225(6) Uani d 1 4
C C88 0.68461(14) 0.45374(19) 0.11584(4) 0.0306(6) Uani d 1 4
C C89 0.61404(15) 0.3973(2) 0.10149(4) 0.0363(7) Uani d 1 4
C C90 0.53152(15) 0.45499(19) 0.10237(4) 0.0325(7) Uani d 1 4
C C91 0.51671(13) 0.57101(18) 0.11724(4) 0.0262(6) Uani d 1 4
C C92 0.58853(11) 0.62849(18) 0.13140(4) 0.0212(5) Uani d 1 4
Cl Cl1 0.91352(3) 0.25164(6) 0.145844(11) 0.03607(17) Uani d 1 4
Cl Cl2 0.98063(3) 0.41432(5) 0.192913(10) 0.03137(15) Uani d 1 4
C C93 0.95890(13) 0.2498(2) 0.18065(4) 0.0323(7) Uani d 1 4
H H5 0.892642 0.035269 0.085712 0.0265 Uiso d 1 4
H H6 0.812226 -0.033605 0.126055 0.0302 Uiso d 1 4
H H9 0.366463 0.351729 -0.058668 0.0319 Uiso d 1 4
H H10 0.239295 0.256234 -0.037122 0.0354 Uiso d 1 4
H H12 0.869788 -0.067199 0.030653 0.0198 Uiso d 1 4
H H13 0.922853 -0.023953 -0.013959 0.0201 Uiso d 1 4
H H15 0.823116 0.352435 -0.011459 0.0196 Uiso d 1 4
H H16 0.770845 0.309623 0.033378 0.0185 Uiso d 1 4
H H18 0.517533 0.519282 -0.028773 0.0248 Uiso d 1 4
H H19 0.648304 0.590767 -0.047907 0.0233 Uiso d 1 4
H H21 0.712816 0.203299 -0.063622 0.0222 Uiso d 1 4
H H22 0.579456 0.133321 -0.046014 0.0225 Uiso d 1 4
H H24 0.995346 0.391181 -0.015565 0.0229 Uiso d 1 4
H H25 1.117889 0.50244 -0.032869 0.0276 Uiso d 1 4
H H26 1.172111 0.449024 -0.076833 0.0323 Uiso d 1 4
H H27 1.104999 0.282665 -0.104745 0.0297 Uiso d 1 4
H H30 0.995379 0.073462 -0.126779 0.0302 Uiso d 1 4
H H31 0.891435 -0.095194 -0.133159 0.0343 Uiso d 1 4
H H32 0.788914 -0.139759 -0.099038 0.0312 Uiso d 1 4
H H33 0.789856 -0.017438 -0.056623 0.0254 Uiso d 1 4
H H36 0.712394 0.255886 -0.110486 0.0246 Uiso d 1 4
H H37 0.783625 0.215768 -0.152593 0.0294 Uiso d 1 4
H H38 0.907305 0.338773 -0.164442 0.0299 Uiso d 1 4
H H39 0.965212 0.501496 -0.134034 0.026 Uiso d 1 4
H H42 1.002315 0.676165 -0.088668 0.0231 Uiso d 1 4
H H43 1.004223 0.792269 -0.045886 0.0247 Uiso d 1 4
H H44 0.896636 0.752813 -0.013121 0.0235 Uiso d 1 4
H H45 0.783999 0.59734 -0.02204 0.0212 Uiso d 1 4
H H51 0.168524 0.47161 0.261599 0.0234 Uiso d 1 4
H H52 0.015288 0.528347 0.264531 0.0265 Uiso d 1 4
H H55 0.399086 1.288934 0.130692 0.0245 Uiso d 1 4
H H56 0.284565 1.45205 0.137178 0.0259 Uiso d 1 4
H H58 0.324729 0.62954 0.273259 0.0212 Uiso d 1 4
H H59 0.471346 0.578721 0.266296 0.0215 Uiso d 1 4
H H61 0.423578 0.567569 0.181921 0.0181 Uiso d 1 4
H H62 0.275327 0.610768 0.189076 0.0174 Uiso d 1 4
H H64 0.388782 1.02056 0.112614 0.0221 Uiso d 1 4
H H65 0.495029 0.853582 0.108662 0.0233 Uiso d 1 4
H H67 0.5316 0.851124 0.193637 0.0202 Uiso d 1 4
H H68 0.427617 1.02163 0.197279 0.0184 Uiso d 1 4
H H70 0.478824 0.337832 0.185327 0.0207 Uiso d 1 4
H H71 0.563637 0.186558 0.159917 0.0224 Uiso d 1 4
H H72 0.716978 0.195255 0.162543 0.0227 Uiso d 1 4
H H73 0.788884 0.353277 0.191308 0.0215 Uiso d 1 4
H H76 0.834081 0.5619 0.228457 0.0208 Uiso d 1 4
H H77 0.834188 0.741987 0.25979 0.0246 Uiso d 1 4
H H78 0.70272 0.839769 0.272916 0.024 Uiso d 1 4
H H79 0.567337 0.757023 0.256138 0.0234 Uiso d 1 4
H H82 0.680084 0.936008 0.180789 0.026 Uiso d 1 4
H H83 0.831556 0.929551 0.190441 0.0326 Uiso d 1 4
H H84 0.917126 0.751128 0.175293 0.0362 Uiso d 1 4
H H85 0.854305 0.578284 0.148629 0.033 Uiso d 1 4
H H88 0.741267 0.41275 0.115377 0.0368 Uiso d 1 4
H H89 0.622073 0.317289 0.09077 0.0435 Uiso d 1 4
H H90 0.483483 0.41306 0.092378 0.039 Uiso d 1 4
H H91 0.459567 0.610317 0.117799 0.0315 Uiso d 1 4
D D1 0.918958 0.20663 0.192868 0.0388 Uiso d 1 4
D D2 1.012141 0.198953 0.181113 0.0388 Uiso d 1 4

loop_
_atom_site_aniso_label
_atom_site_aniso_U_11
_atom_site_aniso_U_22
_atom_site_aniso_U_33
_atom_site_aniso_U_12
_atom_site_aniso_U_13
_atom_site_aniso_U_23
_atom_site_aniso_type_symbol
S1 0.01275(19) 0.0261(2) 0.0194(2) 0.00000(17) 0.00121(16) 0.00397(18) S
S2 0.0224(2) 0.0275(3) 0.0174(2) -0.00033(18) 0.00420(18) 0.00472(19) S
S3 0.0124(2) 0.0209(2) 0.0372(3) -0.00066(17) 0.00032(18) 0.0015(2) S
N1 0.0162(7) 0.0325(9) 0.0257(8) -0.0046(6) 0.0011(6) 0.0053(7) N
N2 0.0159(7) 0.0304(9) 0.0288(9) -0.0034(6) 0.0011(6) 0.0059(7) N
N3 0.0185(7) 0.0169(8) 0.0138(7) -0.0016(6) 0.0014(6) -0.0013(6) N
N4 0.0186(7) 0.0160(8) 0.0156(7) -0.0031(6) 0.0005(6) -0.0002(6) N
C1 0.0179(8) 0.0144(9) 0.0174(9) -0.0017(6) 0.0028(7) -0.0005(7) C
C2 0.0143(8) 0.0117(9) 0.0232(9) -0.0022(6) 0.0020(7) -0.0026(7) C
C3 0.0196(8) 0.0156(9) 0.0151(8) -0.0011(7) 0.0021(7) 0.0000(7) C
C4 0.0184(8) 0.0145(9) 0.0163(9) 0.0000(6) 0.0005(7) -0.0011(7) C
C5 0.0186(9) 0.0260(10) 0.0215(9) 0.0019(7) 0.0006(7) 0.0022(8) C
C6 0.0253(9) 0.0302(11) 0.0196(10) 0.0030(8) -0.0024(8) 0.0061(8) C
C7 0.0112(8) 0.0146(9) 0.0293(10) -0.0006(6) 0.0007(7) -0.0023(7) C
C8 0.0172(8) 0.0157(9) 0.0290(10) -0.0008(7) -0.0016(7) -0.0008(8) C
C9 0.0208(9) 0.0253(11) 0.0332(11) 0.0005(8) -0.0054(8) 0.0068(9) C
C10 0.0169(9) 0.0259(11) 0.0453(13) 0.0010(8) -0.0081(8) 0.0045(9) C
C11 0.0118(8) 0.0179(9) 0.0154(8) -0.0028(6) -0.0018(6) -0.0006(7) C
C12 0.0144(8) 0.0146(9) 0.0205(9) -0.0014(6) -0.0011(7) 0.0021(7) C
C13 0.0148(8) 0.0164(9) 0.0191(9) 0.0001(6) 0.0006(7) -0.0031(7) C
C14 0.0123(8) 0.0187(9) 0.0132(8) -0.0027(6) -0.0006(6) -0.0011(7) C
C15 0.0161(8) 0.0141(9) 0.0186(9) -0.0009(6) -0.0017(7) 0.0015(7) C
C16 0.0139(8) 0.0154(9) 0.0169(9) 0.0001(6) 0.0000(6) -0.0021(7) C
C17 0.0178(8) 0.0203(9) 0.0175(9) -0.0017(7) -0.0028(7) 0.0029(7) C
C18 0.0187(9) 0.0202(10) 0.0229(10) 0.0030(7) 0.0004(7) 0.0001(7) C
C19 0.0228(9) 0.0135(9) 0.0218(9) -0.0018(7) -0.0029(7) 0.0014(7) C
C20 0.0170(8) 0.0168(9) 0.0162(8) -0.0010(7) -0.0030(7) 0.0020(7) C
C21 0.0198(9) 0.0166(9) 0.0190(9) 0.0018(7) -0.0030(7) 0.0013(7) C
C22 0.0189(8) 0.0154(9) 0.0216(9) -0.0015(7) -0.0035(7) 0.0021(7) C
C23 0.0167(8) 0.0166(9) 0.0155(9) 0.0027(7) -0.0010(7) 0.0044(7) C
C24 0.0188(8) 0.0188(9) 0.0195(9) 0.0013(7) -0.0013(7) 0.0027(7) C
C25 0.0208(9) 0.0199(10) 0.0279(10) -0.0021(7) -0.0044(8) 0.0050(8) C
C26 0.0189(9) 0.0287(11) 0.0331(11) 0.0001(8) 0.0024(8) 0.0129(9) C
C27 0.0238(9) 0.0305(11) 0.0202(10) 0.0067(8) 0.0056(8) 0.0086(8) C
C28 0.0190(8) 0.0217(10) 0.0159(9) 0.0063(7) 0.0002(7) 0.0043(7) C
C29 0.0203(9) 0.0212(10) 0.0148(9) 0.0072(7) -0.0034(7) 0.0005(7) C
C30 0.0276(10) 0.0319(11) 0.0158(9) 0.0130(8) -0.0019(8) -0.0002(8) C
C31 0.0370(11) 0.0274(11) 0.0206(10) 0.0142(9) -0.0110(8) -0.0079(8) C
C32 0.0295(10) 0.0198(10) 0.0278(10) 0.0056(8) -0.0130(8) -0.0040(8) C
C33 0.0223(9) 0.0182(9) 0.0225(10) 0.0030(7) -0.0060(7) -0.0006(8) C
C34 0.0208(9) 0.0158(9) 0.0156(8) 0.0057(7) -0.0046(7) -0.0027(7) C
C35 0.0202(8) 0.0154(9) 0.0146(8) 0.0046(7) -0.0029(7) 0.0024(7) C
C36 0.0268(9) 0.0156(9) 0.0186(9) 0.0017(7) -0.0052(7) 0.0027(7) C
C37 0.0374(11) 0.0181(10) 0.0174(9) 0.0057(8) -0.0072(8) -0.0025(7) C
C38 0.0334(10) 0.0273(11) 0.0140(9) 0.0102(8) 0.0021(8) 0.0018(8) C
C39 0.0229(9) 0.0236(10) 0.0185(9) 0.0070(7) 0.0016(7) 0.0049(8) C
C40 0.0184(8) 0.0160(9) 0.0157(9) 0.0051(7) -0.0027(7) 0.0029(7) C
C41 0.0177(8) 0.0150(9) 0.0159(8) 0.0044(6) -0.0017(7) 0.0031(7) C
C42 0.0167(8) 0.0180(9) 0.0230(9) 0.0017(7) -0.0001(7) 0.0054(7) C
C43 0.0185(9) 0.0155(9) 0.0274(10) -0.0013(7) -0.0046(7) 0.0022(8) C
C44 0.0240(9) 0.0146(9) 0.0198(9) 0.0016(7) -0.0048(7) -0.0005(7) C
C45 0.0202(9) 0.0150(9) 0.0179(9) 0.0027(7) 0.0011(7) 0.0014(7) C
C46 0.0163(8) 0.0122(9) 0.0201(9) 0.0004(6) -0.0016(7) 0.0025(7) C
S4 0.01204(19) 0.0120(2) 0.0174(2) 0.00154(15) 0.00112(15) 0.00174(16) S
S5 0.0138(2) 0.0196(2) 0.0253(2) -0.00020(16) 0.00595(17) 0.00015(18) S
S6 0.0213(2) 0.0127(2) 0.0237(2) 0.00351(16) -0.00186(17) 0.00245(18) S
N5 0.0149(7) 0.0182(8) 0.0185(7) 0.0030(6) 0.0026(6) 0.0020(6) N
N6 0.0163(7) 0.0158(8) 0.0197(8) 0.0030(6) 0.0021(6) 0.0022(6) N
N7 0.0118(7) 0.0180(8) 0.0199(8) 0.0021(5) -0.0013(6) -0.0042(6) N
N8 0.0162(7) 0.0184(8) 0.0209(8) 0.0028(6) 0.0005(6) -0.0010(6) N
C47 0.0131(8) 0.0146(9) 0.0125(8) 0.0016(6) 0.0023(6) -0.0019(6) C
C48 0.0166(8) 0.0124(8) 0.0120(8) 0.0034(6) -0.0007(6) -0.0020(6) C
C49 0.0123(7) 0.0171(9) 0.0144(8) -0.0002(6) 0.0033(6) -0.0024(7) C
C50 0.0161(8) 0.0142(9) 0.0122(8) 0.0000(6) 0.0018(6) -0.0030(6) C
C51 0.0247(9) 0.0145(9) 0.0197(9) 0.0014(7) 0.0052(7) 0.0008(7) C
C52 0.0254(9) 0.0181(10) 0.0232(10) -0.0044(7) 0.0089(7) -0.0003(8) C
C53 0.0169(8) 0.0112(8) 0.0150(8) 0.0014(6) -0.0026(6) 0.0005(7) C
C54 0.0159(8) 0.0161(9) 0.0148(8) -0.0006(6) -0.0033(6) 0.0009(7) C
C55 0.0187(9) 0.0222(10) 0.0200(9) -0.0045(7) -0.0023(7) 0.0047(7) C
C56 0.0247(9) 0.0158(9) 0.0240(10) -0.0035(7) -0.0052(7) 0.0076(7) C
C57 0.0163(8) 0.0097(8) 0.0162(8) 0.0013(6) 0.0017(6) 0.0006(6) C
C58 0.0206(9) 0.0187(9) 0.0139(9) 0.0025(7) 0.0031(7) -0.0006(7) C
C59 0.0192(8) 0.0183(9) 0.0159(9) 0.0026(7) -0.0036(7) 0.0001(7) C
C60 0.0146(8) 0.0124(9) 0.0196(9) 0.0019(6) 0.0010(7) -0.0004(7) C
C61 0.0186(8) 0.0129(9) 0.0139(8) 0.0011(6) 0.0027(7) 0.0004(7) C
C62 0.0163(8) 0.0118(8) 0.0152(8) 0.0005(6) -0.0017(7) 0.0021(7) C
C63 0.0113(8) 0.0156(9) 0.0193(9) -0.0040(6) 0.0014(6) 0.0028(7) C
C64 0.0157(8) 0.0224(10) 0.0170(9) -0.0003(7) -0.0010(7) 0.0034(7) C
C65 0.0180(8) 0.0227(10) 0.0175(9) -0.0005(7) 0.0024(7) 0.0012(7) C
C66 0.0144(8) 0.0153(9) 0.0218(9) 0.0000(6) 0.0021(7) 0.0024(7) C
C67 0.0139(8) 0.0192(9) 0.0172(9) -0.0011(7) -0.0012(7) 0.0032(7) C
C68 0.0128(8) 0.0169(9) 0.0164(9) -0.0033(6) 0.0020(6) 0.0007(7) C
C69 0.0168(8) 0.0142(9) 0.0136(8) 0.0023(6) 0.0015(6) 0.0005(7) C
C70 0.0150(8) 0.0188(9) 0.0181(9) -0.0005(7) 0.0006(7) -0.0009(7) C
C71 0.0215(9) 0.0163(9) 0.0182(9) -0.0032(7) 0.0015(7) -0.0014(7) C
C72 0.0222(9) 0.0159(9) 0.0191(9) 0.0022(7) 0.0064(7) -0.0010(7) C
C73 0.0157(8) 0.0198(9) 0.0185(9) 0.0018(7) 0.0039(7) 0.0033(7) C
C74 0.0173(8) 0.0154(9) 0.0126(8) -0.0003(6) 0.0008(6) 0.0042(7) C
C75 0.0186(8) 0.0138(9) 0.0127(8) -0.0004(6) 0.0014(6) 0.0037(7) C
C76 0.0161(8) 0.0183(9) 0.0176(9) -0.0018(7) 0.0015(7) 0.0060(7) C
C77 0.0213(9) 0.0193(10) 0.0205(9) -0.0068(7) -0.0046(7) 0.0052(7) C
C78 0.0284(9) 0.0147(9) 0.0166(9) -0.0031(7) -0.0026(7) 0.0010(7) C
C79 0.0221(9) 0.0168(9) 0.0196(9) 0.0018(7) 0.0002(7) 0.0004(7) C
C80 0.0158(8) 0.0141(9) 0.0176(9) -0.0007(6) -0.0013(7) 0.0015(7) C
C81 0.0182(8) 0.0228(10) 0.0155(9) 0.0032(7) 0.0027(7) 0.0064(7) C
C82 0.0221(9) 0.0265(10) 0.0165(9) 0.0010(7) 0.0027(7) 0.0030(8) C
C83 0.0248(10) 0.0414(13) 0.0152(9) -0.0039(8) -0.0011(7) 0.0060(8) C
C84 0.0186(9) 0.0519(14) 0.0200(10) 0.0053(9) 0.0008(8) 0.0129(9) C
C85 0.0271(10) 0.0375(12) 0.0184(10) 0.0125(8) 0.0064(8) 0.0109(9) C
C86 0.0238(9) 0.0239(10) 0.0147(9) 0.0081(7) 0.0044(7) 0.0081(7) C
C87 0.0317(10) 0.0203(10) 0.0156(9) 0.0068(8) 0.0052(7) 0.0058(7) C
C88 0.0487(13) 0.0238(11) 0.0198(10) 0.0137(9) 0.0081(9) 0.0058(8) C
C89 0.0700(16) 0.0197(11) 0.0191(10) 0.0044(10) 0.0020(10) -0.0011(8) C
C90 0.0558(14) 0.0227(11) 0.0187(10) -0.0079(9) -0.0045(9) 0.0025(8) C
C91 0.0344(11) 0.0228(10) 0.0213(10) -0.0025(8) -0.0016(8) 0.0037(8) C
C92 0.0286(10) 0.0172(9) 0.0177(9) 0.0013(7) 0.0024(7) 0.0032(7) C
Cl1 0.0304(3) 0.0453(3) 0.0327(3) 0.0008(2) 0.0042(2) -0.0101(2) Cl
Cl2 0.0274(2) 0.0400(3) 0.0268(3) 0.0001(2) 0.00228(19) -0.0027(2) Cl
C93 0.0311(11) 0.0289(12) 0.0365(12) 0.0102(8) -0.0056(9) 0.0004(9) C

loop_
_atom_type_symbol
_atom_type_scat_dispersion_real
_atom_type_scat_dispersion_imag
_atom_type_scat_source
C 0.0033 0.0016 'International Tables Vol C tables 4.2.6.8 and 6.1.1.1'
H 0.0000 0.0000 'International Tables Vol C tables 4.2.6.8 and 6.1.1.1'
Cl 0.1484 0.1585 'International Tables Vol C tables 4.2.6.8 and 6.1.1.1'
D 0.0000 0.0000 'International Tables Vol C tables 4.2.6.8 and 6.1.1.1'
N 0.0061 0.0033 'International Tables Vol C tables 4.2.6.8 and 6.1.1.1'
S 0.1246 0.1234 'International Tables Vol C tables 4.2.6.8 and 6.1.1.1'

loop_
_geom_angle_atom_site_label_1
_geom_angle_atom_site_label_2
_geom_angle_atom_site_label_3
_geom_angle
C1 S1 C2 87.25(8)
C3 S2 C6 91.60(8)
C7 S3 C10 91.42(9)
N2 N1 C1 112.96(14)
N1 N2 C2 112.87(13)
C14 N3 C23 124.00(13)
C14 N3 C34 123.97(13)
C23 N3 C34 108.23(13)
C20 N4 C35 125.15(13)
C20 N4 C46 126.28(14)
C35 N4 C46 108.35(13)
S1 C1 N1 113.31(12)
S1 C1 C3 125.38(12)
N1 C1 C3 121.30(15)
S1 C2 N2 113.61(12)
S1 C2 C7 124.42(13)
N2 C2 C7 121.96(14)
S2 C3 C1 117.23(12)
S2 C3 C4 110.97(12)
C1 C3 C4 131.72(15)
C3 C4 C5 111.87(15)
C3 C4 C11 126.29(14)
C5 C4 C11 121.64(14)
C4 C5 C6 113.20(15)
C4 C5 H5 123.4
C6 C5 H5 123.4
S2 C6 C5 112.36(14)
S2 C6 H6 123.82
C5 C6 H6 123.82
S3 C7 C2 117.62(13)
S3 C7 C8 111.49(12)
C2 C7 C8 130.82(15)
C7 C8 C9 111.82(15)
C7 C8 C17 126.30(15)
C9 C8 C17 121.88(16)
C8 C9 C10 112.63(17)
C8 C9 H9 123.68
C10 C9 H9 123.68
S3 C10 C9 112.64(14)
S3 C10 H10 123.68
C9 C10 H10 123.68
C4 C11 C12 118.17(15)
C4 C11 C16 123.38(14)
C12 C11 C16 118.45(15)
C11 C12 C13 120.50(15)
C11 C12 H12 119.75
C13 C12 H12 119.75
C12 C13 C14 120.17(15)
C12 C13 H13 119.92
C14 C13 H13 119.92
N3 C14 C13 118.90(14)
N3 C14 C15 120.96(14)
C13 C14 C15 120.13(15)
C14 C15 C16 119.48(15)
C14 C15 H15 120.26
C16 C15 H15 120.26
C11 C16 C15 121.13(15)
C11 C16 H16 119.44
C15 C16 H16 119.44
C8 C17 C18 121.07(15)
C8 C17 C22 120.38(15)
C18 C17 C22 118.45(15)
C17 C18 C19 121.18(16)
C17 C18 H18 119.41
C19 C18 H18 119.41
C18 C19 C20 119.67(16)
C18 C19 H19 120.17
C20 C19 H19 120.17
N4 C20 C19 120.58(15)
N4 C20 C21 119.65(15)
C19 C20 C21 119.76(15)
C20 C21 C22 120.05(16)
C20 C21 H21 119.97
C22 C21 H21 119.97
C17 C22 C21 120.82(16)
C17 C22 H22 119.59
C21 C22 H22 119.59
N3 C23 C24 128.82(15)
N3 C23 C28 109.18(14)
C24 C23 C28 121.99(15)
C23 C24 C25 117.43(16)
C23 C24 H24 121.28
C25 C24 H24 121.28
C24 C25 C26 121.50(17)
C24 C25 H25 119.25
C26 C25 H25 119.25
C25 C26 C27 120.68(17)
C25 C26 H26 119.66
C27 C26 H26 119.66
C26 C27 C28 118.89(17)
C26 C27 H27 120.56
C28 C27 H27 120.56
C23 C28 C27 119.51(16)
C23 C28 C29 106.79(14)
C27 C28 C29 133.69(16)
C28 C29 C30 133.86(16)
C28 C29 C34 107.09(14)
C30 C29 C34 119.05(16)
C29 C30 C31 118.93(17)
C29 C30 H30 120.54
C31 C30 H30 120.54
C30 C31 C32 121.42(17)
C30 C31 H31 119.29
C32 C31 H31 119.29
C31 C32 C33 121.04(17)
C31 C32 H32 119.48
C33 C32 H32 119.48
C32 C33 C34 117.31(16)
C32 C33 H33 121.34
C34 C33 H33 121.34
N3 C34 C29 108.65(14)
N3 C34 C33 129.08(15)
C29 C34 C33 122.24(15)
N4 C35 C36 129.83(15)
N4 C35 C40 108.59(14)
C36 C35 C40 121.54(15)
C35 C36 C37 117.48(16)
C35 C36 H36 121.26
C37 C36 H36 121.26
C36 C37 C38 121.64(17)
C36 C37 H37 119.18
C38 C37 H37 119.18
C37 C38 C39 120.78(17)
C37 C38 H38 119.61
C39 C38 H38 119.61
C38 C39 C40 118.99(16)
C38 C39 H39 120.5
C40 C39 H39 120.5
C35 C40 C39 119.57(15)
C35 C40 C41 107.13(14)
C39 C40 C41 133.30(15)
C40 C41 C42 133.19(15)
C40 C41 C46 107.08(14)
C42 C41 C46 119.70(15)
C41 C42 C43 118.76(16)
C41 C42 H42 120.62
C43 C42 H42 120.62
C42 C43 C44 120.54(16)
C42 C43 H43 119.73
C44 C43 H43 119.73
C43 C44 C45 121.81(16)
C43 C44 H44 119.1
C45 C44 H44 119.1
C44 C45 C46 117.40(15)
C44 C45 H45 121.3
C46 C45 H45 121.3
N4 C46 C41 108.84(14)
N4 C46 C45 129.29(15)
C41 C46 C45 121.77(15)
C47 S4 C48 87.29(7)
C49 S5 C52 91.51(8)
C53 S6 C56 91.51(8)
N6 N5 C47 112.63(13)
N5 N6 C48 113.15(13)
C60 N7 C69 126.79(13)
C60 N7 C80 124.84(13)
C69 N7 C80 108.35(12)
C66 N8 C81 124.93(14)
C66 N8 C92 125.60(14)
C81 N8 C92 108.39(13)
S4 C47 N5 113.60(12)
S4 C47 C49 125.18(12)
N5 C47 C49 121.22(14)
S4 C48 N6 113.31(12)
S4 C48 C53 125.88(12)
N6 C48 C53 120.81(14)
S5 C49 C47 117.55(11)
S5 C49 C50 111.54(12)
C47 C49 C50 130.84(14)
C49 C50 C51 111.46(14)
C49 C50 C57 126.96(14)
C51 C50 C57 121.56(14)
C50 C51 C52 113.09(15)
C50 C51 H51 123.46
C52 C51 H51 123.46
S5 C52 C51 112.40(13)
S5 C52 H52 123.8
C51 C52 H52 123.8
S6 C53 C48 116.78(12)
S6 C53 C54 111.60(12)
C48 C53 C54 131.19(15)
C53 C54 C55 111.40(14)
C53 C54 C63 126.92(15)
C55 C54 C63 121.65(14)
C54 C55 C56 113.39(15)
C54 C55 H55 123.3
C56 C55 H55 123.3
S6 C56 C55 112.09(14)
S6 C56 H56 123.95
C55 C56 H56 123.95
C50 C57 C58 119.68(14)
C50 C57 C62 121.50(14)
C58 C57 C62 118.61(14)
C57 C58 C59 120.69(16)
C57 C58 H58 119.65
C59 C58 H58 119.65
C58 C59 C60 120.39(15)
C58 C59 H59 119.81
C60 C59 H59 119.8
N7 C60 C59 119.99(14)
N7 C60 C61 120.24(14)
C59 C60 C61 119.77(14)
C60 C61 C62 119.61(15)
C60 C61 H61 120.19
C62 C61 H61 120.19
C57 C62 C61 120.91(15)
C57 C62 H62 119.54
C61 C62 H62 119.55
C54 C63 C64 119.45(14)
C54 C63 C68 121.89(14)
C64 C63 C68 118.52(15)
C63 C64 C65 120.92(15)
C63 C64 H64 119.54
C65 C64 H64 119.54
C64 C65 C66 119.63(16)
C64 C65 H65 120.19
C66 C65 H65 120.19
N8 C66 C65 119.90(15)
N8 C66 C67 119.70(14)
C65 C66 C67 120.35(15)
C66 C67 C68 119.44(15)
C66 C67 H67 120.28
C68 C67 H67 120.28
C63 C68 C67 121.14(15)
C63 C68 H68 119.43
C67 C68 H68 119.43
N7 C69 C70 129.86(14)
N7 C69 C74 108.61(13)
C70 C69 C74 121.51(15)
C69 C70 C71 117.60(15)
C69 C70 H70 121.2
C71 C70 H70 121.2
C70 C71 C72 121.51(15)
C70 C71 H71 119.25
C72 C71 H71 119.25
C71 C72 C73 120.46(16)
C71 C72 H72 119.77
C73 C72 H72 119.77
C72 C73 C74 119.13(15)
C72 C73 H73 120.44
C74 C73 H73 120.44
C69 C74 C73 119.76(15)
C69 C74 C75 107.29(14)
C73 C74 C75 132.95(15)
C74 C75 C76 133.34(15)
C74 C75 C80 107.04(13)
C76 C75 C80 119.62(15)
C75 C76 C77 118.91(15)
C75 C76 H76 120.55
C77 C76 H76 120.55
C76 C77 C78 120.67(16)
C76 C77 H77 119.66
C78 C77 H77 119.66
C77 C78 C79 121.81(16)
C77 C78 H78 119.09
C79 C78 H78 119.1
C78 C79 C80 117.31(16)
C78 C79 H79 121.35
C80 C79 H79 121.35
N7 C80 C75 108.72(14)
N7 C80 C79 129.60(15)
C75 C80 C79 121.66(15)
N8 C81 C82 129.54(16)
N8 C81 C86 108.55(14)
C82 C81 C86 121.86(15)
C81 C82 C83 117.17(17)
C81 C82 H82 121.42
C83 C82 H82 121.42
C82 C83 C84 121.86(18)
C82 C83 H83 119.07
C84 C83 H83 119.07
C83 C84 C85 120.48(17)
C83 C84 H84 119.76
C85 C84 H84 119.76
C84 C85 C86 119.36(18)
C84 C85 H85 120.32
C86 C85 H85 120.32
C81 C86 C85 119.22(16)
C81 C86 C87 107.26(15)
C85 C86 C87 133.51(17)
C86 C87 C88 133.81(17)
C86 C87 C92 106.72(15)
C88 C87 C92 119.47(17)
C87 C88 C89 119.02(19)
C87 C88 H88 120.49
C89 C88 H88 120.49
C88 C89 C90 120.86(19)
C88 C89 H89 119.57
C90 C89 H89 119.57
C89 C90 C91 121.82(19)
C89 C90 H90 119.09
C91 C90 H90 119.09
C90 C91 C92 117.05(18)
C90 C91 H91 121.47
C92 C91 H91 121.47
N8 C92 C87 109.05(14)
N8 C92 C91 129.15(16)
C87 C92 C91 121.77(16)
D1 C93 D2 107.7

loop_
_geom_bond_atom_site_label_1
_geom_bond_atom_site_label_2
_geom_bond_distance
S1 C1 1.7349(17)
S1 C2 1.7302(16)
S2 C3 1.7360(17)
S2 C6 1.7078(18)
S3 C7 1.7325(16)
S3 C10 1.705(2)
N1 N2 1.373(2)
N1 C1 1.308(2)
N2 C2 1.306(2)
N3 C14 1.427(2)
N3 C23 1.399(2)
N3 C34 1.402(2)
N4 C20 1.420(2)
N4 C35 1.402(2)
N4 C46 1.401(2)
C1 C3 1.454(2)
C2 C7 1.452(2)
C3 C4 1.382(2)
C4 C5 1.421(2)
C4 C11 1.481(2)
C5 C6 1.353(3)
C5 H5 0.96
C6 H6 0.96
C7 C8 1.377(2)
C8 C9 1.426(2)
C8 C17 1.487(2)
C9 C10 1.360(3)
C9 H9 0.96
C10 H10 0.96
C11 C12 1.400(2)
C11 C16 1.391(2)
C12 C13 1.386(2)
C12 H12 0.96
C13 C14 1.385(2)
C13 H13 0.96
C14 C15 1.388(2)
C15 C16 1.390(2)
C15 H15 0.96
C16 H16 0.96
C17 C18 1.395(2)
C17 C22 1.396(2)
C18 C19 1.383(2)
C18 H18 0.96
C19 C20 1.395(2)
C19 H19 0.96
C20 C21 1.390(2)
C21 C22 1.384(2)
C21 H21 0.96
C22 H22 0.96
C23 C24 1.387(2)
C23 C28 1.405(2)
C24 C25 1.385(2)
C24 H24 0.96
C25 C26 1.396(3)
C25 H25 0.96
C26 C27 1.384(3)
C26 H26 0.96
C27 C28 1.393(2)
C27 H27 0.96
C28 C29 1.448(2)
C29 C30 1.399(2)
C29 C34 1.410(2)
C30 C31 1.375(3)
C30 H30 0.96
C31 C32 1.396(3)
C31 H31 0.96
C32 C33 1.392(3)
C32 H32 0.96
C33 C34 1.389(2)
C33 H33 0.96
C35 C36 1.392(2)
C35 C40 1.410(2)
C36 C37 1.382(3)
C36 H36 0.96
C37 C38 1.399(3)
C37 H37 0.96
C38 C39 1.374(3)
C38 H38 0.96
C39 C40 1.397(2)
C39 H39 0.96
C40 C41 1.445(2)
C41 C42 1.396(2)
C41 C46 1.406(2)
C42 C43 1.382(2)
C42 H42 0.96
C43 C44 1.395(2)
C43 H43 0.96
C44 C45 1.385(2)
C44 H44 0.96
C45 C46 1.385(2)
C45 H45 0.96
S4 C47 1.7308(16)
S4 C48 1.7334(16)
S5 C49 1.7353(16)
S5 C52 1.7057(18)
S6 C53 1.7333(16)
S6 C56 1.7105(18)
N5 N6 1.3689(19)
N5 C47 1.315(2)
N6 C48 1.313(2)
N7 C60 1.426(2)
N7 C69 1.402(2)
N7 C80 1.404(2)
N8 C66 1.426(2)
N8 C81 1.403(2)
N8 C92 1.398(2)
C47 C49 1.445(2)
C48 C53 1.449(2)
C49 C50 1.377(2)
C50 C51 1.428(2)
C50 C57 1.486(2)
C51 C52 1.358(2)
C51 H51 0.96
C52 H52 0.96
C53 C54 1.379(2)
C54 C55 1.424(2)
C54 C63 1.481(2)
C55 C56 1.358(2)
C55 H55 0.96
C56 H56 0.96
C57 C58 1.394(2)
C57 C62 1.395(2)
C58 C59 1.382(2)
C58 H58 0.96
C59 C60 1.385(2)
C59 H59 0.96
C60 C61 1.394(2)
C61 C62 1.389(2)
C61 H61 0.96
C62 H62 0.96
C63 C64 1.395(2)
C63 C68 1.393(2)
C64 C65 1.387(2)
C64 H64 0.96
C65 C66 1.389(2)
C65 H65 0.96
C66 C67 1.389(2)
C67 C68 1.387(2)
C67 H67 0.96
C68 H68 0.96
C69 C70 1.391(2)
C69 C74 1.409(2)
C70 C71 1.387(2)
C70 H70 0.96
C71 C72 1.402(2)
C71 H71 0.96
C72 C73 1.382(2)
C72 H72 0.96
C73 C74 1.393(2)
C73 H73 0.96
C74 C75 1.444(2)
C75 C76 1.396(2)
C75 C80 1.409(2)
C76 C77 1.377(2)
C76 H76 0.96
C77 C78 1.398(2)
C77 H77 0.96
C78 C79 1.382(2)
C78 H78 0.96
C79 C80 1.391(2)
C79 H79 0.96
C81 C82 1.391(2)
C81 C86 1.410(2)
C82 C83 1.383(2)
C82 H82 0.96
C83 C84 1.398(3)
C83 H83 0.96
C84 C85 1.374(3)
C84 H84 0.96
C85 C86 1.394(2)
C85 H85 0.96
C86 C87 1.447(2)
C87 C88 1.388(3)
C87 C92 1.410(3)
C88 C89 1.381(3)
C88 H88 0.96
C89 C90 1.390(3)
C89 H89 0.96
C90 C91 1.382(3)
C90 H90 0.96
C91 C92 1.396(3)
C91 H91 0.96
C93 D1 0.96
C93 D2 0.96

loop_
_geom_hbond_atom_site_label_D
_geom_hbond_atom_site_label_H
_geom_hbond_atom_site_label_A
_geom_hbond_site_symmetry_A
_geom_hbond_distance_DH
_geom_hbond_distance_HA
_geom_hbond_distance_DA
_geom_hbond_angle_DHA
C93 D1 H73 . 0.96 2.47 2.8605 104.03
C93 D2 N6 1_645 0.96 2.31 3.258(2) 169.39

loop_
_cod_related_entry_id
_cod_related_entry_database
_cod_related_entry_code
1 ChemSpider 30654595
